data_4321071
loop_
_publ_author_name
'Prabodha Wijetunge'
'Chandrika P. Kulatilleke'
'Luke T. Dressel'
'Mary Jane Heeg'
'L. A. Ochrymowycz'
'D. B. Rorabacher'

_publ_section_title
;
 Effect of Conformational Constraints on Gated Electron-Transfer Kinetics.
 3. Copper(II/I) Complexes with cis- and
 trans-Cyclopentanediyl-1,4,8,11-tetrathiacyclotetradecane1
;
_journal_name_full 'Inorganic Chemistry'
_journal_page_first 2897
_journal_page_last 2905
_journal_paper_doi 10.1021/ic0000909
_journal_volume 39
_journal_year 2000
_chemical_formula_sum 'C13 H24 Cl Cu O4 S4'
_chemical_formula_weight 471.55
_chemical_name_systematic
; 
 ? 
;
_space_group_IT_number 4
_symmetry_cell_setting monoclinic
_symmetry_space_group_name_Hall 'P 2yb'
_symmetry_space_group_name_H-M 'P 1 21 1'
_atom_sites_solution_hydrogens geom
_atom_sites_solution_primary direct
_atom_sites_solution_secondary difmap
_audit_creation_method SHELXL-97
_cell_angle_alpha 90.00
_cell_angle_beta 97.814(2)
_cell_angle_gamma 90.00
_cell_formula_units_Z 2
_cell_length_a 7.3387(9)
_cell_length_b 17.969(2)
_cell_length_c 7.4432(9)
_cell_measurement_reflns_used 4381
_cell_measurement_temperature 295(2)
_cell_measurement_theta_max 28
_cell_measurement_theta_min 2.3
_cell_volume 972.4(2)
_computing_cell_refinement 'Bruker SAINT'
_computing_data_collection 'Bruker SMART'
_computing_data_reduction 'Bruker SAINT'
_computing_molecular_graphics SHELXTL-Plus
_computing_publication_material SHELXL-93
_computing_structure_refinement 'SHELXL-97 (Sheldrick, 1997)'
_computing_structure_solution 'SHELXS-97 (Sheldrick, 1990)'
_diffrn_ambient_temperature 295(2)
_diffrn_measured_fraction_theta_full 0.936
_diffrn_measured_fraction_theta_max 0.936
_diffrn_measurement_method 'SMART CCD'
_diffrn_radiation_monochromator graphite
_diffrn_radiation_source 'fine-focus sealed tube'
_diffrn_radiation_type MoK\a
_diffrn_radiation_wavelength 0.71073
_diffrn_reflns_av_R_equivalents 0.0000
_diffrn_reflns_av_sigmaI/netI 0.0156
_diffrn_reflns_limit_h_max 9
_diffrn_reflns_limit_h_min -9
_diffrn_reflns_limit_k_max 23
_diffrn_reflns_limit_k_min -8
_diffrn_reflns_limit_l_max 9
_diffrn_reflns_limit_l_min 0
_diffrn_reflns_number 2947
_diffrn_reflns_theta_full 28.29
_diffrn_reflns_theta_max 28.29
_diffrn_reflns_theta_min 2.27
_exptl_absorpt_coefficient_mu 1.703
_exptl_absorpt_correction_T_max 0.7270
_exptl_absorpt_correction_T_min 0.5491
_exptl_absorpt_correction_type multi-scan
_exptl_crystal_colour colorless
_exptl_crystal_density_diffrn 1.611
_exptl_crystal_density_method 'not measured'
_exptl_crystal_description chunk
_exptl_crystal_F_000 488
_exptl_crystal_size_max 0.40
_exptl_crystal_size_mid 0.25
_exptl_crystal_size_min 0.20
_refine_diff_density_max 0.874
_refine_diff_density_min -0.836
_refine_diff_density_rms 0.105
_refine_ls_abs_structure_details 'Flack H D (1983), Acta Cryst. A39, 876-881'
_refine_ls_abs_structure_Flack 0.05(3)
_refine_ls_extinction_coef 0.006(3)
_refine_ls_extinction_expression Fc^*^=kFc[1+0.001xFc^2^\l^3^/sin(2\q)]^-1/4^
_refine_ls_extinction_method SHELXL
_refine_ls_goodness_of_fit_ref 1.086
_refine_ls_hydrogen_treatment mixed
_refine_ls_matrix_type full
_refine_ls_number_parameters 209
_refine_ls_number_reflns 2947
_refine_ls_number_restraints 1
_refine_ls_restrained_S_all 1.086
_refine_ls_R_factor_all 0.0602
_refine_ls_R_factor_gt 0.0564
_refine_ls_shift/su_max 0.002
_refine_ls_shift/su_mean 0.000
_refine_ls_structure_factor_coef Fsqd
_refine_ls_weighting_details 'calc w=1/[\s^2^(Fo^2^)+(0.1197P)^2^+0.5184P] where P=(Fo^2^+2Fc^2^)/3'
_refine_ls_weighting_scheme calc
_refine_ls_wR_factor_gt 0.1677
_refine_ls_wR_factor_ref 0.1700
_reflns_number_gt 2611
_reflns_number_total 2947
_reflns_threshold_expression >2sigma(I)
_cod_data_source_file ic0000909_4.cif
_cod_data_source_block osid
_cod_depositor_comments
;
The following automatic conversions were performed:

'_exptl_absorpt_correction_type' value 'Multi-scan' changed to
'multi-scan' according to the built-in table from CIF Core dictionary
named 'cif_core.dic' version 2.4.1 from 2010-06-29.

Automatic conversion script
Id: cif_fix_values 1646 2011-03-28 12:23:43Z adriana 
;
_cod_database_code 4321071

loop_
_symmetry_equiv_pos_as_xyz
'x, y, z'
'-x, y+1/2, -z'

loop_
_atom_site_label
_atom_site_type_symbol
_atom_site_fract_x
_atom_site_fract_y
_atom_site_fract_z
_atom_site_U_iso_or_equiv
_atom_site_adp_type
_atom_site_occupancy
_atom_site_symmetry_multiplicity
_atom_site_calc_flag
_atom_site_refinement_flags
_atom_site_disorder_assembly
_atom_site_disorder_group
Cu1 Cu 0.10763(12) -0.15991(5) -0.25005(12) 0.0530(3) Uani 1 1 d . . .
S1 S 0.3988(2) -0.18577(12) -0.3114(3) 0.0522(4) Uani 1 1 d . . .
S2 S 0.0717(2) -0.05343(13) -0.4217(3) 0.0556(5) Uani 1 1 d . . .
S3 S 0.0466(3) -0.13875(12) 0.0378(3) 0.0544(5) Uani 1 1 d . . .
S4 S -0.0822(3) -0.25953(16) -0.2989(4) 0.0738(7) Uani 1 1 d . . .
C1 C 0.3839(10) -0.1219(5) -0.5000(10) 0.0551(18) Uani 1 1 d . . .
H1 H 0.2987 -0.1417 -0.6015 0.066 Uiso 1 1 calc R . .
C2 C 0.5695(14) -0.1043(9) -0.5647(18) 0.092(4) Uani 1 1 d . . .
H2A H 0.5962 -0.1393 -0.6569 0.110 Uiso 1 1 calc R . .
H2B H 0.6690 -0.1055 -0.4646 0.110 Uiso 1 1 calc R . .
C3 C 0.5399(19) -0.0231(10) -0.645(2) 0.115(5) Uani 1 1 d . . .
H3A H 0.6433 0.0083 -0.5992 0.138 Uiso 1 1 calc R . .
H3B H 0.5309 -0.0246 -0.7765 0.138 Uiso 1 1 calc R . .
C4 C 0.3640(13) 0.0080(7) -0.5895(16) 0.078(3) Uani 1 1 d . . .
H4A H 0.2671 0.0098 -0.6920 0.093 Uiso 1 1 calc R . .
H4B H 0.3835 0.0577 -0.5397 0.093 Uiso 1 1 calc R . .
C5 C 0.3146(10) -0.0472(5) -0.4431(10) 0.0528(17) Uani 1 1 d . . .
H5 H 0.3827 -0.0333 -0.3255 0.063 Uiso 1 1 calc R . .
C6 C 0.0266(13) 0.0202(5) -0.2719(14) 0.064(2) Uani 1 1 d . . .
H6A H 0.0981 0.0629 -0.3005 0.077 Uiso 1 1 calc R . .
H6B H -0.1019 0.0336 -0.3017 0.077 Uiso 1 1 calc R . .
C7 C 0.0636(15) 0.0087(5) -0.0677(14) 0.070(2) Uani 1 1 d . . .
H7A H 0.0497 0.0561 -0.0088 0.084 Uiso 1 1 calc R . .
H7B H 0.1904 -0.0069 -0.0359 0.084 Uiso 1 1 calc R . .
C8 C -0.0592(15) -0.0476(5) 0.0069(13) 0.067(2) Uani 1 1 d . . .
H8A H -0.1731 -0.0518 -0.0754 0.080 Uiso 1 1 calc R . .
H8B H -0.0891 -0.0300 0.1226 0.080 Uiso 1 1 calc R . .
C9 C -0.1442(14) -0.2041(7) 0.0317(13) 0.074(3) Uani 1 1 d . . .
H9A H -0.1649 -0.2155 0.1546 0.088 Uiso 1 1 calc R . .
H9B H -0.2551 -0.1812 -0.0302 0.088 Uiso 1 1 calc R . .
C10 C -0.1063(14) -0.2743(7) -0.0635(15) 0.075(3) Uani 1 1 d . . .
H10A H -0.2059 -0.3091 -0.0558 0.090 Uiso 1 1 calc R . .
H10B H 0.0059 -0.2965 -0.0025 0.090 Uiso 1 1 calc R . .
C11 C 0.0813(18) -0.3334(6) -0.3451(19) 0.088(3) Uani 1 1 d . . .
H11A H 0.1594 -0.3461 -0.2336 0.106 Uiso 1 1 calc R . .
H11B H 0.0134 -0.3776 -0.3887 0.106 Uiso 1 1 calc R . .
C12 C 0.202(2) -0.3074(8) -0.488(2) 0.110(5) Uani 1 1 d . . .
H12A H 0.2168 -0.3494 -0.5672 0.132 Uiso 1 1 calc R . .
H12B H 0.1340 -0.2696 -0.5625 0.132 Uiso 1 1 calc R . .
C13 C 0.3849(15) -0.2776(6) -0.4275(17) 0.080(3) Uani 1 1 d . . .
H13A H 0.4499 -0.2738 -0.5322 0.096 Uiso 1 1 calc R . .
H13B H 0.4505 -0.3136 -0.3456 0.096 Uiso 1 1 calc R . .
Cl1 Cl -0.5285(3) -0.36566(16) 0.1145(3) 0.0729(6) Uani 1 1 d . . .
O1 O -0.3693(15) -0.3482(8) 0.2438(13) 0.125(4) Uani 1 1 d . . .
O2 O -0.4705(17) -0.3875(8) -0.0434(11) 0.125(4) Uani 1 1 d . . .
O3 O -0.636(3) -0.4206(11) 0.182(3) 0.194(8) Uani 1 1 d . . .
O4 O -0.620(2) -0.3008(8) 0.085(2) 0.185(8) Uani 1 1 d . . .

loop_
_atom_site_aniso_label
_atom_site_aniso_U_11
_atom_site_aniso_U_22
_atom_site_aniso_U_33
_atom_site_aniso_U_23
_atom_site_aniso_U_13
_atom_site_aniso_U_12
Cu1 0.0527(5) 0.0499(5) 0.0600(5) -0.0043(4) 0.0204(4) -0.0034(4)
S1 0.0437(8) 0.0566(10) 0.0568(9) -0.0053(8) 0.0086(7) 0.0038(8)
S2 0.0423(8) 0.0680(12) 0.0571(9) 0.0108(9) 0.0083(7) 0.0057(8)
S3 0.0554(10) 0.0565(11) 0.0512(9) 0.0002(7) 0.0062(7) 0.0009(8)
S4 0.0614(12) 0.0775(16) 0.0838(15) -0.0195(13) 0.0146(10) -0.0214(12)
C1 0.046(4) 0.072(5) 0.049(4) 0.003(3) 0.015(3) 0.003(3)
C2 0.060(5) 0.132(11) 0.089(6) 0.029(7) 0.033(5) 0.007(6)
C3 0.084(7) 0.140(13) 0.135(10) 0.060(9) 0.071(7) 0.040(8)
C4 0.059(5) 0.084(7) 0.093(7) 0.033(6) 0.023(5) -0.002(5)
C5 0.044(3) 0.065(5) 0.049(3) 0.007(3) 0.005(3) -0.004(3)
C6 0.067(5) 0.041(4) 0.089(6) 0.018(4) 0.026(4) 0.012(4)
C7 0.084(6) 0.048(4) 0.079(6) -0.013(4) 0.020(5) -0.001(4)
C8 0.086(6) 0.047(4) 0.074(5) -0.003(4) 0.032(5) 0.006(4)
C9 0.074(6) 0.084(7) 0.069(5) -0.005(5) 0.032(4) -0.005(5)
C10 0.067(5) 0.079(7) 0.083(6) 0.014(5) 0.020(5) -0.023(5)
C11 0.100(8) 0.061(6) 0.110(8) -0.030(6) 0.034(6) -0.015(6)
C12 0.117(9) 0.091(8) 0.133(11) -0.074(8) 0.058(8) -0.046(7)
C13 0.081(6) 0.064(6) 0.100(7) -0.022(5) 0.034(5) 0.007(5)
Cl1 0.0696(13) 0.0779(15) 0.0770(13) 0.0039(12) 0.0305(10) -0.0003(11)
O1 0.122(7) 0.160(12) 0.097(6) -0.003(6) 0.030(5) 0.047(7)
O2 0.154(10) 0.159(11) 0.068(5) -0.025(6) 0.037(5) -0.013(8)
O3 0.237(18) 0.179(17) 0.193(14) -0.018(12) 0.128(13) -0.079(13)
O4 0.241(18) 0.102(9) 0.194(14) 0.004(9) -0.031(12) 0.081(11)

loop_
_atom_type_symbol
_atom_type_description
_atom_type_scat_dispersion_real
_atom_type_scat_dispersion_imag
_atom_type_scat_source
C C 0.0033 0.0016 'International Tables Vol C Tables 4.2.6.8 and 6.1.1.4'
H H 0.0000 0.0000 'International Tables Vol C Tables 4.2.6.8 and 6.1.1.4'
O O 0.0106 0.0060 'International Tables Vol C Tables 4.2.6.8 and 6.1.1.4'
S S 0.1246 0.1234 'International Tables Vol C Tables 4.2.6.8 and 6.1.1.4'
Cl Cl 0.1484 0.1585 'International Tables Vol C Tables 4.2.6.8 and 6.1.1.4'
Cu Cu 0.3201 1.2651 'International Tables Vol C Tables 4.2.6.8 and 6.1.1.4'

loop_
_geom_angle_atom_site_label_1
_geom_angle_atom_site_label_2
_geom_angle_atom_site_label_3
_geom_angle
_geom_angle_site_symmetry_1
_geom_angle_site_symmetry_3
_geom_angle_publ_flag
S4 Cu1 S3 95.02(9) . . ?
S4 Cu1 S1 112.15(9) . . ?
S3 Cu1 S1 121.91(8) . . ?
S4 Cu1 S2 123.18(10) . . ?
S3 Cu1 S2 111.20(8) . . ?
S1 Cu1 S2 95.61(8) . . ?
C1 S1 C13 102.1(5) . . ?
C1 S1 Cu1 93.8(2) . . ?
C13 S1 Cu1 106.2(3) . . ?
C6 S2 C5 106.0(4) . . ?
C6 S2 Cu1 106.6(3) . . ?
C5 S2 Cu1 93.5(3) . . ?
C8 S3 C9 105.3(5) . . ?
C8 S3 Cu1 99.6(3) . . ?
C9 S3 Cu1 96.8(3) . . ?
C10 S4 C11 103.1(6) . . ?
C10 S4 Cu1 95.7(3) . . ?
C11 S4 Cu1 101.3(4) . . ?
C5 C1 C2 104.5(9) . . ?
C5 C1 S1 109.4(5) . . ?
C2 C1 S1 114.3(7) . . ?
C1 C2 C3 103.1(9) . . ?
C4 C3 C2 108.3(9) . . ?
C3 C4 C5 104.3(9) . . ?
C1 C5 C4 104.5(7) . . ?
C1 C5 S2 109.9(6) . . ?
C4 C5 S2 115.3(6) . . ?
C7 C6 S2 120.0(6) . . ?
C6 C7 C8 115.1(8) . . ?
C7 C8 S3 112.6(7) . . ?
C10 C9 S3 111.3(6) . . ?
C9 C10 S4 112.7(8) . . ?
C12 C11 S4 111.0(10) . . ?
C13 C12 C11 119.0(13) . . ?
C12 C13 S1 117.4(8) . . ?
O4 Cl1 O2 108.3(10) . . ?
O4 Cl1 O3 112.2(13) . . ?
O2 Cl1 O3 111.4(10) . . ?
O4 Cl1 O1 105.2(9) . . ?
O2 Cl1 O1 108.6(7) . . ?
O3 Cl1 O1 110.9(11) . . ?

loop_
_geom_bond_atom_site_label_1
_geom_bond_atom_site_label_2
_geom_bond_distance
_geom_bond_site_symmetry_2
_geom_bond_publ_flag
Cu1 S4 2.267(3) . ?
Cu1 S3 2.279(2) . ?
Cu1 S1 2.292(2) . ?
Cu1 S2 2.296(2) . ?
S1 C1 1.805(8) . ?
S1 C13 1.859(11) . ?
S2 C6 1.789(10) . ?
S2 C5 1.814(8) . ?
S3 C8 1.814(9) . ?
S3 C9 1.823(11) . ?
S4 C10 1.804(10) . ?
S4 C11 1.852(12) . ?
C1 C5 1.517(13) . ?
C1 C2 1.538(12) . ?
C2 C3 1.58(2) . ?
C3 C4 1.516(15) . ?
C4 C5 1.552(12) . ?
C6 C7 1.522(14) . ?
C7 C8 1.510(14) . ?
C9 C10 1.492(16) . ?
C11 C12 1.550(19) . ?
C12 C13 1.457(16) . ?
Cl1 O4 1.347(12) . ?
Cl1 O2 1.361(9) . ?
Cl1 O3 1.397(15) . ?
Cl1 O1 1.444(11) . ?

loop_
_geom_torsion_atom_site_label_1
_geom_torsion_atom_site_label_2
_geom_torsion_atom_site_label_3
_geom_torsion_atom_site_label_4
_geom_torsion
_geom_torsion_site_symmetry_1
_geom_torsion_site_symmetry_2
_geom_torsion_site_symmetry_3
_geom_torsion_site_symmetry_4
_geom_torsion_publ_flag
S4 Cu1 S1 C1 114.4(3) . . . . ?
S3 Cu1 S1 C1 -134.2(3) . . . . ?
S2 Cu1 S1 C1 -15.0(3) . . . . ?
S4 Cu1 S1 C13 10.6(5) . . . . ?
S3 Cu1 S1 C13 122.0(5) . . . . ?
S2 Cu1 S1 C13 -118.7(4) . . . . ?
S4 Cu1 S2 C6 117.1(3) . . . . ?
S3 Cu1 S2 C6 5.6(3) . . . . ?
S1 Cu1 S2 C6 -121.8(3) . . . . ?
S4 Cu1 S2 C5 -135.0(3) . . . . ?
S3 Cu1 S2 C5 113.5(3) . . . . ?
S1 Cu1 S2 C5 -13.9(3) . . . . ?
S4 Cu1 S3 C8 -116.3(4) . . . . ?
S1 Cu1 S3 C8 123.7(4) . . . . ?
S2 Cu1 S3 C8 12.3(4) . . . . ?
S4 Cu1 S3 C9 -9.4(4) . . . . ?
S1 Cu1 S3 C9 -129.5(4) . . . . ?
S2 Cu1 S3 C9 119.1(4) . . . . ?
S3 Cu1 S4 C10 -15.6(4) . . . . ?
S1 Cu1 S4 C10 111.9(4) . . . . ?
S2 Cu1 S4 C10 -135.1(4) . . . . ?
S3 Cu1 S4 C11 -120.2(5) . . . . ?
S1 Cu1 S4 C11 7.3(5) . . . . ?
S2 Cu1 S4 C11 120.3(5) . . . . ?
C13 S1 C1 C5 156.7(6) . . . . ?
Cu1 S1 C1 C5 49.2(5) . . . . ?
C13 S1 C1 C2 -86.5(9) . . . . ?
Cu1 S1 C1 C2 166.0(9) . . . . ?
C5 C1 C2 C3 -31.7(12) . . . . ?
S1 C1 C2 C3 -151.3(10) . . . . ?
C1 C2 C3 C4 11.9(17) . . . . ?
C2 C3 C4 C5 12.1(16) . . . . ?
C2 C1 C5 C4 40.3(9) . . . . ?
S1 C1 C5 C4 163.1(6) . . . . ?
C2 C1 C5 S2 164.6(6) . . . . ?
S1 C1 C5 S2 -72.6(6) . . . . ?
C3 C4 C5 C1 -32.1(12) . . . . ?
C3 C4 C5 S2 -152.8(10) . . . . ?
C6 S2 C5 C1 157.0(5) . . . . ?
Cu1 S2 C5 C1 48.6(5) . . . . ?
C6 S2 C5 C4 -85.2(8) . . . . ?
Cu1 S2 C5 C4 166.4(7) . . . . ?
C5 S2 C6 C7 -84.1(8) . . . . ?
Cu1 S2 C6 C7 14.6(8) . . . . ?
S2 C6 C7 C8 -66.9(11) . . . . ?
C6 C7 C8 S3 96.9(9) . . . . ?
C9 S3 C8 C7 -156.4(7) . . . . ?
Cu1 S3 C8 C7 -56.6(7) . . . . ?
C8 S3 C9 C10 142.4(8) . . . . ?
Cu1 S3 C9 C10 40.5(8) . . . . ?
S3 C9 C10 S4 -63.2(9) . . . . ?
C11 S4 C10 C9 149.5(8) . . . . ?
Cu1 S4 C10 C9 46.5(7) . . . . ?
C10 S4 C11 C12 -148.2(9) . . . . ?
Cu1 S4 C11 C12 -49.5(10) . . . . ?
S4 C11 C12 C13 96.8(15) . . . . ?
C11 C12 C13 S1 -69.2(16) . . . . ?
C1 S1 C13 C12 -86.0(11) . . . . ?
Cu1 S1 C13 C12 11.7(12) . . . . ?
